data_4021920
loop_
_publ_author_name
'Byungman Kang'
'Min Kim'
'Junseong Lee'
'Youngkyu Do'
'Sukbok Chang'

_publ_section_title
;
 Trimanganese Complexes Bearing Bidentate Nitrogen Ligands as
 a Highly Efficient Catalyst Precursor in the Epoxidation of Alkenes
;
_journal_name_full 'Journal of Organic Chemistry'
_journal_page_first 6721
_journal_page_last 6727
_journal_paper_doi 10.1021/jo060709+
_journal_volume 71
_journal_year 2006
_chemical_formula_sum 'C36 H34 Mn3 N4 O12'
_chemical_formula_weight 879.49
_chemical_name_systematic
; 
 ? 
;
_space_group_IT_number 15
_symmetry_cell_setting monoclinic
_symmetry_space_group_name_Hall '-C 2yc'
_symmetry_space_group_name_H-M 'C 1 2/c 1'
_atom_sites_solution_hydrogens geom
_atom_sites_solution_primary direct
_atom_sites_solution_secondary difmap
_audit_creation_method SHELXL-97
_cell_angle_alpha 90.00
_cell_angle_beta 98.624(3)
_cell_angle_gamma 90.00
_cell_formula_units_Z 4
_cell_length_a 11.4098(14)
_cell_length_b 12.4332(14)
_cell_length_c 26.421(3)
_cell_measurement_temperature 293(2)
_cell_volume 3705.7(8)
_computing_cell_refinement 'Bruker SMART'
_computing_data_collection 'Bruker SMART'
_computing_data_reduction 'Bruker SHELXTL'
_computing_molecular_graphics 'Bruker SHELXTL'
_computing_publication_material 'Bruker SHELXTL'
_computing_structure_refinement 'SHELXL-97 (Sheldrick, 1997)'
_computing_structure_solution 'SHELXS-97 (Sheldrick, 1990)'
_diffrn_ambient_temperature 293(2)
_diffrn_measured_fraction_theta_full 0.949
_diffrn_measured_fraction_theta_max 0.949
_diffrn_measurement_device_type 'CCD area detector'
_diffrn_measurement_method 'phi and omega scans'
_diffrn_radiation_monochromator graphite
_diffrn_radiation_source 'fine-focus sealed tube'
_diffrn_radiation_type MoK\a
_diffrn_radiation_wavelength 0.71073
_diffrn_reflns_av_R_equivalents 0.1372
_diffrn_reflns_av_sigmaI/netI 0.0739
_diffrn_reflns_limit_h_max 14
_diffrn_reflns_limit_h_min -14
_diffrn_reflns_limit_k_max 15
_diffrn_reflns_limit_k_min -15
_diffrn_reflns_limit_l_max 33
_diffrn_reflns_limit_l_min -34
_diffrn_reflns_number 20497
_diffrn_reflns_theta_full 28.01
_diffrn_reflns_theta_max 28.01
_diffrn_reflns_theta_min 1.56
_exptl_absorpt_coefficient_mu 1.075
_exptl_absorpt_correction_type none
_exptl_crystal_density_diffrn 1.576
_exptl_crystal_density_method 'not measured'
_exptl_crystal_F_000 1796
_refine_diff_density_max 1.158
_refine_diff_density_min -1.147
_refine_diff_density_rms 0.117
_refine_ls_extinction_method none
_refine_ls_goodness_of_fit_ref 1.038
_refine_ls_hydrogen_treatment mixed
_refine_ls_matrix_type full
_refine_ls_number_parameters 253
_refine_ls_number_reflns 4250
_refine_ls_number_restraints 0
_refine_ls_restrained_S_all 1.038
_refine_ls_R_factor_all 0.1039
_refine_ls_R_factor_gt 0.0785
_refine_ls_shift/su_max 0.005
_refine_ls_shift/su_mean 0.000
_refine_ls_structure_factor_coef Fsqd
_refine_ls_weighting_details 'calc w=1/[\s^2^(Fo^2^)+(0.1197P)^2^+9.8455P] where P=(Fo^2^+2Fc^2^)/3'
_refine_ls_weighting_scheme calc
_refine_ls_wR_factor_gt 0.2114
_refine_ls_wR_factor_ref 0.2310
_reflns_number_gt 2951
_reflns_number_total 4250
_reflns_threshold_expression >2sigma(I)
_cod_data_source_file jo060709+si20060619_022505.cif
_cod_depositor_comments
;
The following automatic conversions were performed:
'_symmetry_cell_setting' value 'Monoclinic' changed to 'monoclinic'
according to '/home/saulius/struct/CIF-dictionaries/cif_core.dic'
dictionary named 'cif_core.dic' version 2.4.1 from 2010-06-29.

Automatic conversion script
Id: cif_fix_enum 1527 2010-12-29 10:47:43Z saulius 
;
_cod_original_sg_symbol_H-M 'C 2/c'
_cod_database_code 4021920

loop_
_symmetry_equiv_pos_as_xyz
'x, y, z'
'-x, y, -z+1/2'
'x+1/2, y+1/2, z'
'-x+1/2, y+1/2, -z+1/2'
'-x, -y, -z'
'x, -y, z-1/2'
'-x+1/2, -y+1/2, -z'
'x+1/2, -y+1/2, z-1/2'

loop_
_atom_site_label
_atom_site_type_symbol
_atom_site_fract_x
_atom_site_fract_y
_atom_site_fract_z
_atom_site_U_iso_or_equiv
_atom_site_adp_type
_atom_site_occupancy
_atom_site_symmetry_multiplicity
_atom_site_calc_flag
_atom_site_refinement_flags
Mn1 Mn 0.52107(6) 0.25203(5) 0.62318(2) 0.0362(3) Uani 1 1 d .
Mn2 Mn 0.5000 0.24998(7) 0.7500 0.0357(4) Uani 1.004(5) 2 d SP
O5 O 0.3419(3) 0.3162(3) 0.61678(13) 0.0512(8) Uani 1 1 d .
C17 C 0.3340(4) 0.3600(3) 0.65842(17) 0.0422(10) Uani 1 1 d .
O6 O 0.4193(4) 0.3657(3) 0.69412(17) 0.0815(14) Uani 1 1 d .
C18 C 0.2184(6) 0.4093(5) 0.6654(3) 0.0798(19) Uani 1 1 d .
H18A H 0.2161 0.4826 0.6538 0.120 Uiso 1 1 calc R
H18B H 0.2097 0.4073 0.7009 0.120 Uiso 1 1 calc R
H18C H 0.1549 0.3697 0.6458 0.120 Uiso 1 1 calc R
O3 O 0.4674(3) 0.0831(3) 0.62322(17) 0.0692(11) Uani 1 1 d .
C15 C 0.4351(4) 0.0610(4) 0.6643(2) 0.0507(12) Uani 1 1 d .
O4 O 0.4234(6) 0.1276(4) 0.6992(2) 0.116(2) Uani 1 1 d .
C16 C 0.4002(5) -0.0511(4) 0.6747(2) 0.0606(13) Uani 1 1 d .
H16A H 0.3538 -0.0804 0.6445 0.091 Uiso 1 1 calc R
H16B H 0.3542 -0.0513 0.7023 0.091 Uiso 1 1 calc R
H16C H 0.4700 -0.0941 0.6839 0.091 Uiso 1 1 calc R
O1 O 0.7198(4) 0.1991(4) 0.64684(16) 0.0795(13) Uani 1 1 d .
C13 C 0.7295(4) 0.2114(4) 0.6928(2) 0.0467(11) Uani 1 1 d .
C14 C 0.8351(8) 0.1767(6) 0.7263(3) 0.112(3) Uani 1 1 d .
H14A H 0.8191 0.1106 0.7428 0.167 Uiso 1 1 calc R
H14B H 0.8579 0.2308 0.7518 0.167 Uiso 1 1 calc R
H14C H 0.8983 0.1658 0.7066 0.167 Uiso 1 1 calc R
O2 O 0.6432(6) 0.2554(4) 0.7068(3) 0.134(3) Uani 1 1 d .
N1 N 0.5465(4) 0.2448(2) 0.54050(14) 0.0399(8) Uani 1 1 d .
C1 C 0.5280(4) 0.1602(4) 0.50965(17) 0.0480(11) Uani 1 1 d .
H1 H 0.4941 0.0992 0.5218 0.058 Uiso 1 1 calc R
C2 C 0.5565(5) 0.1570(4) 0.45998(18) 0.0529(12) Uani 1 1 d .
H2 H 0.5418 0.0957 0.4399 0.064 Uiso 1 1 calc R
C3 C 0.6063(5) 0.2459(4) 0.44174(19) 0.0502(12) Uani 1 1 d .
H3 H 0.6262 0.2454 0.4089 0.060 Uiso 1 1 calc R
C4 C 0.6277(4) 0.3385(4) 0.47253(16) 0.0401(9) Uani 1 1 d .
C5 C 0.5955(3) 0.3339(3) 0.52214(15) 0.0338(8) Uani 1 1 d .
C6 C 0.6754(4) 0.4350(4) 0.45540(18) 0.0508(11) Uani 1 1 d .
H6 H 0.6957 0.4381 0.4226 0.061 Uiso 1 1 calc R
C7 C 0.6919(4) 0.5227(4) 0.48603(18) 0.0494(11) Uani 1 1 d .
H7 H 0.7225 0.5853 0.4738 0.059 Uiso 1 1 calc R
C8 C 0.6629(3) 0.5207(3) 0.53666(17) 0.0408(9) Uani 1 1 d .
C9 C 0.6790(4) 0.6092(4) 0.57073(19) 0.0488(11) Uani 1 1 d .
H9 H 0.7107 0.6731 0.5606 0.059 Uiso 1 1 calc R
C10 C 0.6480(4) 0.6007(4) 0.6184(2) 0.0539(12) Uani 1 1 d .
H10 H 0.6578 0.6588 0.6408 0.065 Uiso 1 1 calc R
C11 C 0.6010(4) 0.5035(4) 0.63327(18) 0.0456(10) Uani 1 1 d .
H11 H 0.5792 0.4988 0.6658 0.055 Uiso 1 1 calc R
N2 N 0.5862(3) 0.4181(3) 0.60289(12) 0.0367(8) Uani 1 1 d .
C12 C 0.6154(3) 0.4263(3) 0.55523(15) 0.0328(8) Uani 1 1 d .

loop_
_atom_site_aniso_label
_atom_site_aniso_U_11
_atom_site_aniso_U_22
_atom_site_aniso_U_33
_atom_site_aniso_U_23
_atom_site_aniso_U_13
_atom_site_aniso_U_12
Mn1 0.0414(4) 0.0369(4) 0.0312(4) 0.0026(2) 0.0087(3) -0.0029(2)
Mn2 0.0405(6) 0.0410(6) 0.0270(5) 0.000 0.0097(4) 0.000
O5 0.0524(19) 0.0454(18) 0.058(2) 0.0068(15) 0.0161(15) -0.0004(14)
C17 0.047(2) 0.031(2) 0.048(3) 0.0129(17) 0.005(2) -0.0017(17)
O6 0.092(3) 0.056(2) 0.082(3) 0.027(2) -0.032(2) -0.020(2)
C18 0.079(4) 0.059(3) 0.111(5) 0.004(3) 0.046(4) 0.011(3)
O3 0.055(2) 0.059(2) 0.098(3) 0.028(2) 0.027(2) 0.0016(17)
C15 0.047(3) 0.035(2) 0.065(3) -0.003(2) -0.009(2) -0.0062(19)
O4 0.148(5) 0.068(3) 0.114(4) -0.041(3) -0.038(4) -0.001(3)
C16 0.065(3) 0.046(3) 0.076(4) 0.007(2) 0.027(3) -0.005(2)
O1 0.103(3) 0.073(3) 0.056(2) 0.016(2) -0.012(2) -0.020(2)
C13 0.039(2) 0.040(2) 0.066(3) 0.000(2) 0.024(2) -0.0029(19)
C14 0.128(7) 0.088(5) 0.097(5) 0.013(4) -0.057(5) -0.006(5)
O2 0.122(5) 0.084(4) 0.230(9) -0.024(3) 0.134(6) -0.001(3)
N1 0.048(2) 0.0352(19) 0.038(2) 0.0029(13) 0.0110(16) -0.0010(14)
C1 0.063(3) 0.038(2) 0.044(2) -0.0024(18) 0.013(2) -0.004(2)
C2 0.069(3) 0.046(3) 0.043(3) -0.009(2) 0.007(2) 0.000(2)
C3 0.055(3) 0.060(3) 0.036(2) -0.0008(19) 0.009(2) 0.008(2)
C4 0.038(2) 0.045(2) 0.039(2) 0.0064(17) 0.0106(17) 0.0070(18)
C5 0.0314(19) 0.035(2) 0.034(2) 0.0059(15) 0.0029(15) 0.0021(15)
C6 0.050(3) 0.060(3) 0.044(2) 0.012(2) 0.014(2) 0.000(2)
C7 0.049(3) 0.046(3) 0.054(3) 0.020(2) 0.010(2) -0.007(2)
C8 0.034(2) 0.037(2) 0.051(2) 0.0087(18) 0.0024(18) -0.0010(17)
C9 0.045(2) 0.035(2) 0.064(3) 0.007(2) -0.002(2) -0.0057(19)
C10 0.058(3) 0.035(2) 0.066(3) -0.009(2) 0.002(2) -0.006(2)
C11 0.046(2) 0.045(2) 0.047(2) -0.0061(19) 0.0096(19) -0.0047(19)
N2 0.0369(18) 0.0371(18) 0.0366(18) 0.0000(13) 0.0070(14) -0.0021(14)
C12 0.0281(18) 0.0313(19) 0.039(2) 0.0039(15) 0.0036(15) 0.0023(15)

loop_
_atom_type_symbol
_atom_type_description
_atom_type_scat_dispersion_real
_atom_type_scat_dispersion_imag
_atom_type_scat_source
C C 0.0033 0.0016 'International Tables Vol C Tables 4.2.6.8 and 6.1.1.4'
H H 0.0000 0.0000 'International Tables Vol C Tables 4.2.6.8 and 6.1.1.4'
N N 0.0061 0.0033 'International Tables Vol C Tables 4.2.6.8 and 6.1.1.4'
O O 0.0106 0.0060 'International Tables Vol C Tables 4.2.6.8 and 6.1.1.4'
Mn Mn 0.3368 0.7283 'International Tables Vol C Tables 4.2.6.8 and 6.1.1.4'

loop_
_geom_angle_atom_site_label_1
_geom_angle_atom_site_label_2
_geom_angle_atom_site_label_3
_geom_angle
_geom_angle_site_symmetry_1
_geom_angle_site_symmetry_3
O5 Mn1 O3 95.29(13) . .
O5 Mn1 N1 101.29(13) . .
O3 Mn1 N1 92.22(14) . .
O5 Mn1 N2 89.17(12) . .
O3 Mn1 N2 165.54(14) . .
N1 Mn1 N2 73.41(12) . .
O5 Mn1 O1 168.22(15) . .
O3 Mn1 O1 89.43(15) . .
N1 Mn1 O1 89.27(15) . .
N2 Mn1 O1 88.88(13) . .
O5 Mn1 O2 117.92(14) . .
O3 Mn1 O2 97.97(16) . .
N1 Mn1 O2 138.10(15) . .
N2 Mn1 O2 92.02(15) . .
O1 Mn1 O2 50.57(16) . .
O4 Mn2 O4 88.7(3) . 2_656
O4 Mn2 O2 94.9(3) . 2_656
O4 Mn2 O2 87.7(3) 2_656 2_656
O4 Mn2 O2 87.7(3) . .
O4 Mn2 O2 94.9(3) 2_656 .
O2 Mn2 O2 176.4(3) 2_656 .
O4 Mn2 O6 175.88(18) . 2_656
O4 Mn2 O6 87.3(2) 2_656 2_656
O2 Mn2 O6 84.0(3) 2_656 2_656
O2 Mn2 O6 93.6(3) . 2_656
O4 Mn2 O6 87.3(2) . .
O4 Mn2 O6 175.88(18) 2_656 .
O2 Mn2 O6 93.6(2) 2_656 .
O2 Mn2 O6 84.0(3) . .
O6 Mn2 O6 96.7(2) 2_656 .
C17 O5 Mn1 106.5(3) . .
O5 C17 O6 122.7(5) . .
O5 C17 C18 118.2(5) . .
O6 C17 C18 119.1(5) . .
C17 O6 Mn2 132.8(3) . .
C15 O3 Mn1 109.6(3) . .
O3 C15 O4 125.3(5) . .
O3 C15 C16 119.7(5) . .
O4 C15 C16 114.9(6) . .
C15 O4 Mn2 148.4(5) . .
C13 O1 Mn1 99.8(4) . .
O1 C13 O2 113.6(7) . .
O1 C13 C14 121.1(6) . .
O2 C13 C14 125.3(7) . .
C13 O2 Mn2 149.2(5) . .
C13 O2 Mn1 95.5(5) . .
Mn2 O2 Mn1 96.0(3) . .
C1 N1 C5 117.5(4) . .
C1 N1 Mn1 126.6(3) . .
C5 N1 Mn1 115.6(3) . .
N1 C1 C2 124.1(4) . .
C3 C2 C1 118.5(4) . .
C2 C3 C4 120.2(4) . .
C3 C4 C5 117.1(4) . .
C3 C4 C6 123.2(4) . .
C5 C4 C6 119.6(4) . .
N1 C5 C4 122.7(4) . .
N1 C5 C12 117.9(3) . .
C4 C5 C12 119.4(4) . .
C7 C6 C4 121.0(4) . .
C6 C7 C8 121.0(4) . .
C12 C8 C9 116.4(4) . .
C12 C8 C7 119.7(4) . .
C9 C8 C7 123.8(4) . .
C10 C9 C8 120.1(4) . .
C9 C10 C11 119.3(4) . .
N2 C11 C10 122.6(4) . .
C11 N2 C12 118.4(4) . .
C11 N2 Mn1 126.7(3) . .
C12 N2 Mn1 114.9(2) . .
N2 C12 C8 123.2(4) . .
N2 C12 C5 117.8(3) . .
C8 C12 C5 119.1(4) . .

loop_
_geom_bond_atom_site_label_1
_geom_bond_atom_site_label_2
_geom_bond_distance
_geom_bond_site_symmetry_2
Mn1 O5 2.177(3) .
Mn1 O3 2.188(4) .
Mn1 N1 2.248(4) .
Mn1 N2 2.285(3) .
Mn1 O1 2.354(5) .
Mn1 O2 2.429(10) .
Mn2 O4 2.127(4) .
Mn2 O4 2.127(4) 2_656
Mn2 O2 2.130(5) 2_656
Mn2 O2 2.130(5) .
Mn2 O6 2.166(4) 2_656
Mn2 O6 2.166(4) .
O5 C17 1.243(5) .
C17 O6 1.252(6) .
C17 C18 1.491(7) .
O3 C15 1.230(6) .
C15 O4 1.261(7) .
C15 C16 1.486(7) .
O1 C13 1.213(6) .
C13 O2 1.230(7) .
C13 C14 1.450(8) .
N1 C1 1.328(5) .
N1 C5 1.363(5) .
C1 C2 1.399(7) .
C2 C3 1.362(7) .
C3 C4 1.410(6) .
C4 C5 1.414(6) .
C4 C6 1.420(6) .
C5 C12 1.440(5) .
C6 C7 1.354(7) .
C7 C8 1.425(6) .
C8 C12 1.412(5) .
C8 C9 1.416(6) .
C9 C10 1.361(7) .
C10 C11 1.402(7) .
C11 N2 1.327(5) .
N2 C12 1.354(5) .
